data_4029603
loop_
_publ_author_name
'Li, Chao'
'Zhang, Wen-Ting'
'Wang, Xiang-Shan'

_publ_section_title
;
 CuI-Catalyzed C-N Bond Formation and Cleavage for the Synthesis of
 Benzimidazo[1,2-a]quinazoline Derivatives.
;
_journal_issue 12
_journal_name_full 'The Journal of organic chemistry'
_journal_page_first 5847
_journal_page_last 5851
_journal_paper_doi 10.1021/jo5007398
_journal_volume 79
_journal_year 2014
_chemical_formula_sum 'C14 H9 N3'
_chemical_formula_weight 219.24
_chemical_name_systematic
;
?
;
_space_group_IT_number 43
_symmetry_cell_setting orthorhombic
_symmetry_space_group_name_Hall 'F 2 -2d'
_symmetry_space_group_name_H-M 'F d d 2'
_atom_sites_solution_hydrogens geom
_atom_sites_solution_primary direct
_atom_sites_solution_secondary difmap
_audit_creation_method SHELXL-97
_cell_angle_alpha 90.00
_cell_angle_beta 90.00
_cell_angle_gamma 90.00
_cell_formula_units_Z 16
_cell_length_a 10.7584(3)
_cell_length_b 41.2284(11)
_cell_length_c 9.1427(2)
_cell_measurement_reflns_used 5563
_cell_measurement_temperature 296(2)
_cell_measurement_theta_max 26.56
_cell_measurement_theta_min 2.97
_cell_volume 4055.26(18)
_computing_cell_refinement 'Bruker SMART'
_computing_data_collection 'Bruker SMART'
_computing_data_reduction 'Bruker SAINT'
_computing_molecular_graphics 'Bruker SHELXTL'
_computing_publication_material 'Bruker SHELXTL'
_computing_structure_refinement 'SHELXL-97 (Sheldrick, 1997)'
_computing_structure_solution 'SHELXS-97 (Sheldrick, 1990)'
_diffrn_ambient_temperature 296(2)
_diffrn_measured_fraction_theta_full 0.994
_diffrn_measured_fraction_theta_max 0.994
_diffrn_measurement_device_type 'CCD area detector'
_diffrn_measurement_method 'phi and omega scans'
_diffrn_radiation_monochromator graphite
_diffrn_radiation_source 'fine-focus sealed tube'
_diffrn_radiation_type MoK\a
_diffrn_radiation_wavelength 0.71073
_diffrn_reflns_av_R_equivalents 0.0255
_diffrn_reflns_av_sigmaI/netI 0.0160
_diffrn_reflns_limit_h_max 12
_diffrn_reflns_limit_h_min -12
_diffrn_reflns_limit_k_max 44
_diffrn_reflns_limit_k_min -49
_diffrn_reflns_limit_l_max 10
_diffrn_reflns_limit_l_min -10
_diffrn_reflns_number 11670
_diffrn_reflns_theta_full 25.20
_diffrn_reflns_theta_max 25.20
_diffrn_reflns_theta_min 3.83
_exptl_absorpt_coefficient_mu 0.089
_exptl_absorpt_correction_type none
_exptl_crystal_colour yellow
_exptl_crystal_density_diffrn 1.436
_exptl_crystal_density_method 'not measured'
_exptl_crystal_description block
_exptl_crystal_F_000 1824
_exptl_crystal_size_max 0.16
_exptl_crystal_size_mid 0.12
_exptl_crystal_size_min 0.08
_refine_diff_density_max 0.093
_refine_diff_density_min -0.134
_refine_diff_density_rms 0.030
_refine_ls_abs_structure_details 'Flack H D (1983), Acta Cryst. A39, 876-881'
_refine_ls_abs_structure_Flack -1(2)
_refine_ls_extinction_method none
_refine_ls_goodness_of_fit_ref 1.086
_refine_ls_hydrogen_treatment mixed
_refine_ls_matrix_type full
_refine_ls_number_parameters 154
_refine_ls_number_reflns 1822
_refine_ls_number_restraints 1
_refine_ls_restrained_S_all 1.086
_refine_ls_R_factor_all 0.0315
_refine_ls_R_factor_gt 0.0273
_refine_ls_shift/su_max 0.000
_refine_ls_shift/su_mean 0.000
_refine_ls_structure_factor_coef Fsqd
_refine_ls_weighting_details 'calc w=1/[\s^2^(Fo^2^)+(0.0377P)^2^+1.1567P] where P=(Fo^2^+2Fc^2^)/3'
_refine_ls_weighting_scheme calc
_refine_ls_wR_factor_gt 0.0658
_refine_ls_wR_factor_ref 0.0688
_reflns_number_gt 1683
_reflns_number_total 1822
_reflns_threshold_expression >2sigma(I)
_cod_data_source_file jo5007398_si_002.cif
_cod_data_source_block 3a
_cod_depositor_comments
;
The following automatic conversions were performed:

'_symmetry_cell_setting' value 'Orthorhombic' changed to
'orthorhombic' according to
/usr/data/users/saulius/crontab/automatic-downloads/rss-feeds/ACS/lib/dictionaries/cif_core.dic
dictionary named 'cif_core.dic' version 2.4.2 from 2011-04-26.

Automatic conversion script
Id: cif_fix_values 2281 2013-09-26 08:29:07Z andrius 

 Adding full bibliography for 4029603.cif.
;
_cod_original_sg_symbol_H-M Fdd2
_cod_database_code 4029603

loop_
_symmetry_equiv_pos_as_xyz
'x, y, z'
'-x, -y, z'
'-x+1/4, y+1/4, z+1/4'
'x+3/4, -y+3/4, z+1/4'
'x, y+1/2, z+1/2'
'-x, -y+1/2, z+1/2'
'-x+1/4, y+3/4, z+3/4'
'x+3/4, -y+5/4, z+3/4'
'x+1/2, y, z+1/2'
'-x+1/2, -y, z+1/2'
'-x+3/4, y+1/4, z+3/4'
'x+5/4, -y+3/4, z+3/4'
'x+1/2, y+1/2, z'
'-x+1/2, -y+1/2, z'
'-x+3/4, y+3/4, z+1/4'
'x+5/4, -y+5/4, z+1/4'

loop_
_atom_site_label
_atom_site_type_symbol
_atom_site_fract_x
_atom_site_fract_y
_atom_site_fract_z
_atom_site_U_iso_or_equiv
_atom_site_adp_type
_atom_site_occupancy
_atom_site_symmetry_multiplicity
_atom_site_calc_flag
_atom_site_refinement_flags
C1 C 0.28666(13) 0.07557(3) 0.09274(15) 0.0386(3) Uani 1 1 d .
C2 C 0.36722(13) 0.06773(3) -0.02117(16) 0.0437(3) Uani 1 1 d .
H2A H 0.4094 0.0837 -0.0732 0.052 Uiso 1 1 calc R
C3 C 0.38163(15) 0.03540(3) -0.05323(17) 0.0512(4) Uani 1 1 d .
H3A H 0.4351 0.0294 -0.1284 0.061 Uiso 1 1 calc R
C4 C 0.31819(16) 0.01119(4) 0.02395(19) 0.0576(4) Uani 1 1 d .
H4A H 0.3278 -0.0104 -0.0031 0.069 Uiso 1 1 calc R
C5 C 0.24242(15) 0.01892(4) 0.13840(19) 0.0577(4) Uani 1 1 d .
H5A H 0.2019 0.0027 0.1908 0.069 Uiso 1 1 calc R
C6 C 0.22660(13) 0.05146(4) 0.17557(16) 0.0466(4) Uani 1 1 d .
C7 C 0.17553(14) 0.09632(4) 0.27590(16) 0.0469(3) Uani 1 1 d .
C8 C 0.15014(15) 0.14900(4) 0.33686(17) 0.0570(4) Uani 1 1 d .
H8A H 0.1188 0.1647 0.4001 0.068 Uiso 1 1 calc R
C9 C 0.22043(12) 0.16011(4) 0.21450(16) 0.0459(3) Uani 1 1 d .
C10 C 0.23729(15) 0.19331(4) 0.18310(19) 0.0559(4) Uani 1 1 d .
H10A H 0.2046 0.2089 0.2459 0.067 Uiso 1 1 calc R
C11 C 0.30116(15) 0.20282(4) 0.0615(2) 0.0571(4) Uani 1 1 d .
H11A H 0.3130 0.2247 0.0420 0.069 Uiso 1 1 calc R
C12 C 0.34816(14) 0.17957(4) -0.0326(2) 0.0535(4) Uani 1 1 d .
H12A H 0.3894 0.1862 -0.1169 0.064 Uiso 1 1 calc R
C13 C 0.33557(12) 0.14704(3) -0.00515(16) 0.0449(3) Uani 1 1 d .
H13A H 0.3691 0.1318 -0.0690 0.054 Uiso 1 1 calc R
C14 C 0.27200(11) 0.13712(3) 0.11952(15) 0.0376(3) Uani 1 1 d .
N1 N 0.12626(12) 0.11915(4) 0.36751(16) 0.0572(4) Uani 1 1 d .
N2 N 0.15853(12) 0.06484(3) 0.28884(15) 0.0542(3) Uani 1 1 d .
N3 N 0.25146(11) 0.10475(3) 0.15701(11) 0.0392(3) Uani 1 1 d .

loop_
_atom_site_aniso_label
_atom_site_aniso_U_11
_atom_site_aniso_U_22
_atom_site_aniso_U_33
_atom_site_aniso_U_23
_atom_site_aniso_U_13
_atom_site_aniso_U_12
C1 0.0359(7) 0.0403(7) 0.0395(7) 0.0032(6) -0.0017(6) -0.0009(5)
C2 0.0447(7) 0.0458(7) 0.0407(7) 0.0029(6) 0.0018(7) -0.0011(6)
C3 0.0559(9) 0.0487(8) 0.0489(9) -0.0014(6) 0.0016(7) 0.0041(6)
C4 0.0669(10) 0.0421(8) 0.0638(11) 0.0054(7) -0.0062(8) 0.0020(7)
C5 0.0601(10) 0.0491(8) 0.0640(11) 0.0182(8) -0.0005(8) -0.0076(7)
C6 0.0407(8) 0.0539(8) 0.0451(8) 0.0102(6) -0.0007(7) -0.0036(6)
C7 0.0387(7) 0.0637(9) 0.0383(7) 0.0057(7) 0.0051(6) -0.0015(7)
C8 0.0510(9) 0.0723(11) 0.0477(10) -0.0103(8) 0.0048(8) 0.0058(8)
C9 0.0370(8) 0.0578(9) 0.0430(8) -0.0081(7) -0.0044(6) 0.0031(6)
C10 0.0522(9) 0.0514(8) 0.0640(10) -0.0135(8) -0.0057(8) 0.0082(7)
C11 0.0530(9) 0.0441(8) 0.0742(10) 0.0024(7) -0.0060(8) 0.0023(7)
C12 0.0487(9) 0.0510(8) 0.0607(9) 0.0109(8) 0.0038(7) 0.0034(7)
C13 0.0444(8) 0.0449(8) 0.0454(8) 0.0031(6) 0.0050(7) 0.0021(6)
C14 0.0312(6) 0.0431(7) 0.0386(7) 0.0002(6) -0.0052(6) 0.0002(5)
N1 0.0517(8) 0.0743(9) 0.0457(7) -0.0022(6) 0.0110(6) 0.0009(6)
N2 0.0498(7) 0.0604(8) 0.0523(7) 0.0124(6) 0.0095(6) -0.0044(6)
N3 0.0351(6) 0.0468(6) 0.0358(6) 0.0024(5) 0.0015(5) -0.0018(5)

loop_
_atom_type_symbol
_atom_type_description
_atom_type_scat_dispersion_real
_atom_type_scat_dispersion_imag
_atom_type_scat_source
C C 0.0033 0.0016 'International Tables Vol C Tables 4.2.6.8 and 6.1.1.4'
H H 0.0000 0.0000 'International Tables Vol C Tables 4.2.6.8 and 6.1.1.4'
N N 0.0061 0.0033 'International Tables Vol C Tables 4.2.6.8 and 6.1.1.4'

loop_
_geom_angle_atom_site_label_1
_geom_angle_atom_site_label_2
_geom_angle_atom_site_label_3
_geom_angle
N3 C1 C2 133.29(12)
N3 C1 C6 104.99(12)
C2 C1 C6 121.62(13)
C3 C2 C1 117.06(13)
C3 C2 H2A 121.5
C1 C2 H2A 121.5
C2 C3 C4 121.95(15)
C2 C3 H3A 119.0
C4 C3 H3A 119.0
C5 C4 C3 120.77(15)
C5 C4 H4A 119.6
C3 C4 H4A 119.6
C4 C5 C6 118.98(14)
C4 C5 H5A 120.5
C6 C5 H5A 120.5
N2 C6 C5 129.11(14)
N2 C6 C1 111.37(13)
C5 C6 C1 119.51(14)
N2 C7 N1 124.75(14)
N2 C7 N3 113.25(13)
N1 C7 N3 122.00(13)
N1 C8 C9 125.69(15)
N1 C8 H8A 117.2
C9 C8 H8A 117.2
C14 C9 C10 118.67(14)
C14 C9 C8 118.64(13)
C10 C9 C8 122.67(14)
C11 C10 C9 120.64(15)
C11 C10 H10A 119.7
C9 C10 H10A 119.7
C10 C11 C12 119.43(15)
C10 C11 H11A 120.3
C12 C11 H11A 120.3
C13 C12 C11 121.84(16)
C13 C12 H12A 119.1
C11 C12 H12A 119.1
C12 C13 C14 119.11(14)
C12 C13 H13A 120.4
C14 C13 H13A 120.4
C13 C14 N3 124.08(12)
C13 C14 C9 120.27(12)
N3 C14 C9 115.61(12)
C8 N1 C7 116.56(14)
C7 N2 C6 104.63(12)
C1 N3 C14 132.85(11)
C1 N3 C7 105.74(11)
C14 N3 C7 121.28(11)

loop_
_geom_bond_atom_site_label_1
_geom_bond_atom_site_label_2
_geom_bond_distance
C1 N3 1.3915(17)
C1 C2 1.393(2)
C1 C6 1.407(2)
C2 C3 1.3736(19)
C2 H2A 0.9300
C3 C4 1.400(2)
C3 H3A 0.9300
C4 C5 1.364(2)
C4 H4A 0.9300
C5 C6 1.394(2)
C5 H5A 0.9300
C6 N2 1.383(2)
C7 N2 1.316(2)
C7 N1 1.367(2)
C7 N3 1.4034(18)
C8 N1 1.288(2)
C8 C9 1.426(2)
C8 H8A 0.9300
C9 C14 1.4001(19)
C9 C10 1.410(2)
C10 C11 1.365(2)
C10 H10A 0.9300
C11 C12 1.384(2)
C11 H11A 0.9300
C12 C13 1.3712(19)
C12 H12A 0.9300
C13 C14 1.3907(19)
C13 H13A 0.9300
C14 N3 1.3954(17)

loop_
_geom_torsion_atom_site_label_1
_geom_torsion_atom_site_label_2
_geom_torsion_atom_site_label_3
_geom_torsion_atom_site_label_4
_geom_torsion
N3 C1 C2 C3 178.40(14)
C6 C1 C2 C3 2.6(2)
C1 C2 C3 C4 0.3(2)
C2 C3 C4 C5 -2.4(2)
C3 C4 C5 C6 1.5(2)
C4 C5 C6 N2 -177.65(15)
C4 C5 C6 C1 1.4(2)
N3 C1 C6 N2 -1.15(16)
C2 C1 C6 N2 175.68(12)
N3 C1 C6 C5 179.68(13)
C2 C1 C6 C5 -3.5(2)
N1 C8 C9 C14 -1.8(2)
N1 C8 C9 C10 176.43(15)
C14 C9 C10 C11 0.9(2)
C8 C9 C10 C11 -177.37(14)
C9 C10 C11 C12 0.9(2)
C10 C11 C12 C13 -1.9(3)
C11 C12 C13 C14 1.1(2)
C12 C13 C14 N3 178.72(13)
C12 C13 C14 C9 0.74(19)
C10 C9 C14 C13 -1.70(19)
C8 C9 C14 C13 176.62(13)
C10 C9 C14 N3 -179.84(12)
C8 C9 C14 N3 -1.53(17)
C9 C8 N1 C7 1.6(2)
N2 C7 N1 C8 -178.51(15)
N3 C7 N1 C8 1.9(2)
N1 C7 N2 C6 -178.93(14)
N3 C7 N2 C6 0.68(16)
C5 C6 N2 C7 179.38(15)
C1 C6 N2 C7 0.31(16)
C2 C1 N3 C14 9.3(3)
C6 C1 N3 C14 -174.39(13)
C2 C1 N3 C7 -174.83(15)
C6 C1 N3 C7 1.46(14)
C13 C14 N3 C1 2.1(2)
C9 C14 N3 C1 -179.81(13)
C13 C14 N3 C7 -173.20(13)
C9 C14 N3 C7 4.86(17)
N2 C7 N3 C1 -1.41(16)
N1 C7 N3 C1 178.22(13)
N2 C7 N3 C14 175.03(12)
N1 C7 N3 C14 -5.3(2)
